data_7024624
loop_
_publ_author_name
'Phomphrai, Khamphee'
'Chumsaeng, Phongnarin'
'Sangtrirutnugul, Preeyanuch'
'Kongsaeree, Palangpon'
'Pohmakotr, Manat'

_publ_section_title
;
 Reverse orders of reactivities in the polymerization of cyclic esters
 using N(2)O(2) aluminium alkoxide complexes.
;
_journal_issue 7
_journal_name_full 'Dalton transactions (Cambridge, England : 2003)'
_journal_page_first 1865
_journal_page_last 1871
_journal_paper_doi 10.1039/b919340e
_journal_volume 39
_journal_year 2010
_chemical_compound_source Synthesis
_chemical_formula_moiety 'C33 H53 Al N2 O3, 0.5(C2 Cl4)'
_chemical_formula_sum 'C34 H53 Al Cl2 N2 O3'
_chemical_formula_weight 635.66
_chemical_name_systematic
;
?
;
_space_group_IT_number 14
_symmetry_cell_setting monoclinic
_symmetry_space_group_name_Hall '-P 2ybc'
_symmetry_space_group_name_H-M 'P 1 21/c 1'
_atom_sites_solution_primary direct
_atom_sites_solution_secondary difmap
_cell_angle_alpha 90.00
_cell_angle_beta 123.2380(16)
_cell_angle_gamma 90.00
_cell_formula_units_Z 4
_cell_length_a 11.4551(3)
_cell_length_b 20.8154(5)
_cell_length_c 17.6672(5)
_cell_measurement_reflns_used 13123
_cell_measurement_temperature 123
_cell_measurement_theta_max 29.131
_cell_measurement_theta_min 0.407
_cell_volume 3523.43(17)
_computing_cell_refinement 'HKL Scalepack (Otwinowski & Minor 1997)'
_computing_data_collection KappaCCD
_computing_data_reduction 'Denzo and Scalepak (Otwinowski & Minor, 1997)'
_computing_structure_refinement 'SHELXL-97 (Sheldrick, 1997)'
_computing_structure_solution 'SIR97(Cascarano al.,Acta Cryst.,1996,A52,C-79)'
_diffrn_measured_fraction_theta_full 0.978
_diffrn_measured_fraction_theta_max 0.978
_diffrn_measurement_device KappaCCD
_diffrn_measurement_method CCD
_diffrn_orient_matrix_type X=UH
_diffrn_orient_matrix_UB_11 0.01959
_diffrn_orient_matrix_UB_12 -0.07460
_diffrn_orient_matrix_UB_13 0.04221
_diffrn_orient_matrix_UB_21 -0.00111
_diffrn_orient_matrix_UB_22 -0.02387
_diffrn_orient_matrix_UB_23 -0.04168
_diffrn_orient_matrix_UB_31 0.06728
_diffrn_orient_matrix_UB_32 0.00540
_diffrn_orient_matrix_UB_33 -0.00489
_diffrn_radiation_source 'fine-focus sealed tube'
_diffrn_radiation_type ' MoK\a'
_diffrn_radiation_wavelength_id all
_diffrn_reflns_limit_h_max 15
_diffrn_reflns_limit_h_min -12
_diffrn_reflns_limit_k_max 28
_diffrn_reflns_limit_k_min -27
_diffrn_reflns_limit_l_max 22
_diffrn_reflns_limit_l_min -23
_diffrn_reflns_number 45950
_diffrn_reflns_theta_full 28.70
_diffrn_reflns_theta_max 28.70
_diffrn_reflns_theta_min 2.04
_exptl_absorpt_coefficient_mu 0.244
_exptl_absorpt_correction_type none
_exptl_crystal_colour 'Pale yellow'
_exptl_crystal_density_diffrn 1.198
_exptl_crystal_density_method 'not measured'
_exptl_crystal_description Block
_exptl_crystal_F_000 1368.00
_exptl_crystal_size_max 0.30
_exptl_crystal_size_mid 0.20
_exptl_crystal_size_min 0.20
_refine_diff_density_max 0.878
_refine_diff_density_min -0.882
_refine_diff_density_rms 0.056
_refine_ls_extinction_method none
_refine_ls_goodness_of_fit_ref 1.054
_refine_ls_hydrogen_treatment refxyz
_refine_ls_matrix_type full
_refine_ls_number_parameters 396
_refine_ls_number_reflns 8903
_refine_ls_number_restraints 0
_refine_ls_restrained_S_all 1.054
_refine_ls_R_factor_all 0.0757
_refine_ls_R_factor_gt 0.0644
_refine_ls_shift/su_max 0.000
_refine_ls_shift/su_mean 0.000
_refine_ls_structure_factor_coef Fsqd
_refine_ls_weighting_details 'calc w=1/[\s^2^(Fo^2^)+(0.0648P)^2^+3.3516P] where P=(Fo^2^+2Fc^2^)/3'
_refine_ls_weighting_scheme calc
_refine_ls_wR_factor_gt 0.1543
_refine_ls_wR_factor_ref 0.1619
_reflns_number_gt 7658
_reflns_number_total 8903
_reflns_threshold_expression >2sigma(I)
_cod_data_source_file b919340e.txt
_cod_data_source_block 1
_cod_depositor_comments
;
The following automatic conversions were performed:

'_symmetry_cell_setting' value 'Monoclinic' changed to 'monoclinic'
according to /home/saulius/struct/CIF-dictionaries/cif_core.dic
dictionary named 'cif_core.dic' version 2.4.2 from 2011-04-26.

Automatic conversion script
Id: cif_fix_values 1891 2012-01-12 08:04:46Z andrius 
;
_cod_original_cell_volume 3523.4(2)
_cod_original_sg_symbol_H-M 'P 21/c'
_cod_database_code 7024624

loop_
_symmetry_equiv_pos_as_xyz
+X,+Y,+Z
-X,-Y,-Z
'-X,+Y+ 1/2,-Z+ 1/2'
'+X,-Y+ 1/2,+Z+ 1/2'

loop_
_atom_site_label
_atom_site_type_symbol
_atom_site_fract_x
_atom_site_fract_y
_atom_site_fract_z
_atom_site_U_iso_or_equiv
_atom_site_adp_type
_atom_site_occupancy
_atom_site_symmetry_multiplicity
_atom_site_calc_flag
_atom_site_refinement_flags
Al1 Al 0.65044(5) 0.20361(2) 0.13429(3) 0.01804(13) Uani 1 1 d .
O1 O 0.80959(12) 0.16138(6) 0.20670(8) 0.0213(3) Uani 1 1 d .
O3 O 0.62153(13) 0.18246(6) 0.02913(8) 0.0222(3) Uani 1 1 d .
O2 O 0.50431(12) 0.16715(6) 0.12592(8) 0.0217(3) Uani 1 1 d .
Cl1A Cl 0.7030(2) 0.05208(8) 0.39989(10) 0.0557(4) Uani 0.50 1 d P
N2 N 0.60858(15) 0.29993(7) 0.08086(10) 0.0209(3) Uani 1 1 d .
C13 C 0.28355(17) 0.15769(8) 0.11076(11) 0.0202(3) Uani 1 1 d .
C2 C 0.92015(17) 0.20497(8) 0.35429(11) 0.0209(3) Uani 1 1 d .
C8 C 0.63656(17) 0.22250(9) 0.29837(11) 0.0209(3) Uani 1 1 d .
C7 C 0.89762(17) 0.15338(8) 0.29698(11) 0.0204(3) Uani 1 1 d .
C6 C 0.96926(18) 0.09446(9) 0.33543(12) 0.0228(3) Uani 1 1 d .
C31 C 0.64233(18) 0.12261(8) 0.00090(11) 0.0212(3) Uani 1 1 d .
C3 C 1.01092(18) 0.19978(9) 0.44813(12) 0.0227(3) Uani 1 1 d .
C26 C 0.21546(19) 0.15597(9) -0.05134(12) 0.0244(3) Uani 1 1 d .
C5 C 1.05905(18) 0.09185(9) 0.42969(12) 0.0257(4) Uani 1 1 d .
C14 C 0.42418(17) 0.17907(8) 0.15820(11) 0.0195(3) Uani 1 1 d .
N1 N 0.69003(14) 0.25781(7) 0.24986(9) 0.0198(3) Uani 1 1 d .
C4 C 1.08294(18) 0.14322(9) 0.48723(12) 0.0252(4) Uani 1 1 d .
C1 C 0.84481(17) 0.26658(8) 0.31246(12) 0.0220(3) Uani 1 1 d .
C12 C 0.20517(18) 0.17449(9) 0.14684(12) 0.0227(3) Uani 1 1 d .
C9 C 0.48139(17) 0.21111(8) 0.24131(11) 0.0205(3) Uani 1 1 d .
C27 C 0.45200(18) 0.30001(9) 0.01448(12) 0.0235(3) Uani 1 1 d .
C33 C 0.7581(2) 0.12871(10) -0.01629(14) 0.0285(4) Uani 1 1 d .
C22 C 0.1653(2) 0.23179(11) 0.25726(13) 0.0320(4) Uani 1 1 d .
C23 C 0.22144(17) 0.11673(8) 0.02463(12) 0.0218(3) Uani 1 1 d .
C11 C 0.25825(19) 0.21058(9) 0.22576(12) 0.0238(3) Uani 1 1 d .
C25 C 0.07309(19) 0.09416(10) -0.00945(13) 0.0280(4) Uani 1 1 d .
C29 C 0.67598(19) 0.31617(9) 0.03070(12) 0.0253(4) Uani 1 1 d .
C24 C 0.3100(2) 0.05604(9) 0.04386(14) 0.0286(4) Uani 1 1 d .
C16 C 0.6482(2) 0.34902(9) 0.15239(12) 0.0244(4) Uani 1 1 d .
C15 C 0.62318(19) 0.32203(8) 0.22140(12) 0.0230(3) Uani 1 1 d .
C28 C 0.3876(2) 0.36174(10) -0.03934(15) 0.0349(4) Uani 1 1 d .
C18 C 0.9488(2) 0.03612(9) 0.27638(13) 0.0293(4) Uani 1 1 d .
C10 C 0.39844(18) 0.22753(9) 0.27340(11) 0.0226(3) Uani 1 1 d .
C17 C 1.1841(2) 0.13748(11) 0.58879(13) 0.0340(4) Uani 1 1 d .
C21 C 0.7961(2) 0.01363(10) 0.22663(15) 0.0358(5) Uani 1 1 d .
C30 C 0.8318(2) 0.30267(10) 0.08438(14) 0.0301(4) Uani 1 1 d .
C32 C 0.5076(2) 0.10064(11) -0.08449(14) 0.0355(5) Uani 1 1 d .
C19 C 0.9878(2) 0.05404(11) 0.20858(14) 0.0351(5) Uani 1 1 d .
C20 C 1.0407(3) -0.02113(11) 0.33216(16) 0.0448(6) Uani 1 1 d .
C34A C 0.4915(8) 0.0484(3) 0.2907(5) 0.0578(15) Uiso 0.50 1 d P
Cl2A Cl 0.4217(4) 0.0010(2) 0.2941(3) 0.156(2) Uani 0.50 1 d P
Cl1B Cl 0.6332(3) 0.02684(12) 0.39887(12) 0.0876(8) Uani 0.50 1 d P
Cl2B Cl 0.3431(3) 0.00424(10) 0.2624(2) 0.0799(8) Uani 0.50 1 d P
C34B C 0.5457(8) 0.0418(4) 0.2922(5) 0.0655(17) Uiso 0.50 1 d P
H9A H 0.6818 0.1814 0.3177 0.025 Uiso 1 1 d R
H9B H 0.6562 0.2469 0.3502 0.025 Uiso 1 1 d R
H12 H 0.6686 0.0915 0.0477 0.025 Uiso 1 1 d R
H13 H 1.0242 0.2355 0.4864 0.027 Uiso 1 1 d R
H14A H 0.1767 0.1299 -0.1047 0.029 Uiso 1 1 d R
H14B H 0.3079 0.1693 -0.0324 0.029 Uiso 1 1 d R
H14C H 0.1578 0.1932 -0.0644 0.029 Uiso 1 1 d R
H16 H 1.1086 0.0529 0.4584 0.031 Uiso 1 1 d R
H20A H 0.8606 0.2959 0.3592 0.026 Uiso 1 1 d R
H20B H 0.8784 0.2852 0.2781 0.026 Uiso 1 1 d R
H21 H 0.1097 0.1609 0.1168 0.027 Uiso 1 1 d R
H23A H 0.4263 0.2665 -0.0294 0.028 Uiso 1 1 d R
H23B H 0.4079 0.2925 0.0468 0.028 Uiso 1 1 d R
H24A H 0.7725 0.0879 -0.0351 0.034 Uiso 1 1 d R
H24B H 0.8428 0.1421 0.0382 0.034 Uiso 1 1 d R
H24C H 0.7319 0.1599 -0.0630 0.034 Uiso 1 1 d R
H25A H 0.2085 0.2212 0.3200 0.038 Uiso 1 1 d R
H25B H 0.0769 0.2103 0.2221 0.038 Uiso 1 1 d R
H25C H 0.1513 0.2774 0.2494 0.038 Uiso 1 1 d R
H28A H 0.0375 0.0687 -0.0631 0.034 Uiso 1 1 d R
H28B H 0.0142 0.1309 -0.0231 0.034 Uiso 1 1 d R
H28C H 0.0746 0.0689 0.0365 0.034 Uiso 1 1 d R
H29A H 0.6344 0.2907 -0.0234 0.030 Uiso 1 1 d R
H29B H 0.6626 0.3609 0.0150 0.030 Uiso 1 1 d R
H30A H 0.2701 0.0309 -0.0104 0.034 Uiso 1 1 d R
H30B H 0.3113 0.0312 0.0901 0.034 Uiso 1 1 d R
H30C H 0.4037 0.0680 0.0639 0.034 Uiso 1 1 d R
H31A H 0.7454 0.3593 0.1815 0.029 Uiso 1 1 d R
H31B H 0.5934 0.3871 0.1257 0.029 Uiso 1 1 d R
H32A H 0.5247 0.3177 0.1951 0.028 Uiso 1 1 d R
H32B H 0.6628 0.3498 0.2732 0.028 Uiso 1 1 d R
H33A H 0.2883 0.3568 -0.0790 0.042 Uiso 1 1 d R
H33B H 0.4264 0.3707 -0.0745 0.042 Uiso 1 1 d R
H33C H 0.4080 0.3966 0.0017 0.042 Uiso 1 1 d R
H35 H 0.4387 0.2508 0.3292 0.027 Uiso 1 1 d R
H36A H 1.2166 0.1795 0.6142 0.041 Uiso 1 1 d R
H36B H 1.2620 0.1113 0.6017 0.041 Uiso 1 1 d R
H36C H 1.1379 0.1181 0.6149 0.041 Uiso 1 1 d R
H37A H 0.7836 -0.0228 0.1896 0.043 Uiso 1 1 d R
H37B H 0.7349 0.0476 0.1892 0.043 Uiso 1 1 d R
H37C H 0.7747 0.0017 0.2702 0.043 Uiso 1 1 d R
H38A H 0.8690 0.3137 0.0488 0.036 Uiso 1 1 d R
H38B H 0.8484 0.2580 0.1002 0.036 Uiso 1 1 d R
H38C H 0.8766 0.3281 0.1385 0.036 Uiso 1 1 d R
H39A H 0.5220 0.0598 -0.1035 0.043 Uiso 1 1 d R
H39B H 0.4803 0.1318 -0.1314 0.043 Uiso 1 1 d R
H39C H 0.4356 0.0967 -0.0726 0.043 Uiso 1 1 d R
H40A H 0.9748 0.0172 0.1719 0.042 Uiso 1 1 d R
H40B H 1.0838 0.0672 0.2410 0.042 Uiso 1 1 d R
H40C H 0.9296 0.0886 0.1706 0.042 Uiso 1 1 d R
H41A H 1.0252 -0.0566 0.2929 0.054 Uiso 1 1 d R
H41B H 1.0168 -0.0337 0.3743 0.054 Uiso 1 1 d R
H41C H 1.1372 -0.0089 0.3647 0.054 Uiso 1 1 d R

loop_
_atom_site_aniso_label
_atom_site_aniso_U_11
_atom_site_aniso_U_22
_atom_site_aniso_U_33
_atom_site_aniso_U_23
_atom_site_aniso_U_13
_atom_site_aniso_U_12
Al1 0.0177(2) 0.0194(2) 0.0166(2) -0.00188(18) 0.00910(19) -0.00036(18)
O1 0.0195(5) 0.0238(6) 0.0172(5) -0.0020(4) 0.0078(5) 0.0011(4)
O3 0.0252(6) 0.0224(6) 0.0191(6) -0.0025(5) 0.0122(5) 0.0023(5)
O2 0.0204(6) 0.0240(6) 0.0234(6) -0.0049(5) 0.0137(5) -0.0025(5)
Cl1A 0.0796(11) 0.0446(8) 0.0349(6) 0.0028(6) 0.0262(7) 0.0180(7)
N2 0.0217(7) 0.0221(7) 0.0186(6) -0.0013(5) 0.0108(6) -0.0010(5)
C13 0.0203(7) 0.0192(8) 0.0199(7) 0.0016(6) 0.0102(6) 0.0005(6)
C2 0.0181(7) 0.0224(8) 0.0205(8) -0.0008(6) 0.0095(6) -0.0026(6)
C8 0.0208(7) 0.0234(8) 0.0180(7) -0.0004(6) 0.0103(6) -0.0010(6)
C7 0.0171(7) 0.0232(8) 0.0190(7) -0.0001(6) 0.0086(6) -0.0019(6)
C6 0.0201(7) 0.0227(8) 0.0232(8) -0.0005(6) 0.0103(7) -0.0015(6)
C31 0.0227(8) 0.0209(8) 0.0213(8) -0.0025(6) 0.0129(7) 0.0014(6)
C3 0.0201(7) 0.0262(9) 0.0206(8) -0.0037(6) 0.0104(6) -0.0047(6)
C26 0.0246(8) 0.0264(9) 0.0217(8) -0.0017(7) 0.0125(7) 0.0004(7)
C5 0.0229(8) 0.0253(9) 0.0242(8) 0.0032(7) 0.0099(7) 0.0002(7)
C14 0.0192(7) 0.0190(7) 0.0199(7) 0.0009(6) 0.0106(6) 0.0010(6)
N1 0.0202(6) 0.0192(7) 0.0188(6) -0.0008(5) 0.0100(5) -0.0001(5)
C4 0.0201(8) 0.0318(9) 0.0203(8) 0.0001(7) 0.0089(7) -0.0037(7)
C1 0.0217(8) 0.0211(8) 0.0203(7) -0.0033(6) 0.0096(6) -0.0039(6)
C12 0.0186(7) 0.0258(8) 0.0225(8) 0.0042(7) 0.0104(6) 0.0021(6)
C9 0.0204(7) 0.0206(8) 0.0194(7) 0.0019(6) 0.0102(6) 0.0012(6)
C27 0.0220(8) 0.0258(9) 0.0215(8) -0.0006(6) 0.0111(7) 0.0028(6)
C33 0.0344(10) 0.0268(9) 0.0348(10) -0.0005(7) 0.0256(8) 0.0012(7)
C22 0.0266(9) 0.0459(12) 0.0267(9) -0.0002(8) 0.0166(8) 0.0061(8)
C23 0.0195(7) 0.0210(8) 0.0223(8) -0.0018(6) 0.0098(6) -0.0001(6)
C11 0.0240(8) 0.0281(9) 0.0216(8) 0.0042(7) 0.0139(7) 0.0049(7)
C25 0.0221(8) 0.0306(10) 0.0281(9) -0.0028(7) 0.0118(7) -0.0037(7)
C29 0.0278(9) 0.0270(9) 0.0245(8) 0.0016(7) 0.0165(7) -0.0003(7)
C24 0.0262(9) 0.0217(8) 0.0315(9) -0.0041(7) 0.0117(7) 0.0000(7)
C16 0.0309(9) 0.0190(8) 0.0219(8) -0.0026(6) 0.0136(7) -0.0009(6)
C15 0.0287(8) 0.0194(8) 0.0210(8) -0.0018(6) 0.0137(7) 0.0019(6)
C28 0.0314(10) 0.0327(10) 0.0337(10) 0.0047(8) 0.0135(8) 0.0096(8)
C18 0.0307(9) 0.0221(9) 0.0262(9) -0.0012(7) 0.0099(8) 0.0027(7)
C10 0.0238(8) 0.0256(8) 0.0184(7) 0.0020(6) 0.0115(6) 0.0037(6)
C17 0.0327(10) 0.0369(11) 0.0223(9) 0.0013(8) 0.0086(8) 0.0007(8)
C21 0.0379(11) 0.0262(10) 0.0308(10) -0.0044(8) 0.0108(8) -0.0085(8)
C30 0.0260(9) 0.0319(10) 0.0351(10) -0.0018(8) 0.0185(8) -0.0043(7)
C32 0.0281(9) 0.0357(11) 0.0327(10) -0.0144(8) 0.0103(8) 0.0017(8)
C19 0.0359(10) 0.0363(11) 0.0312(10) -0.0056(8) 0.0172(9) 0.0083(8)
C20 0.0507(13) 0.0265(10) 0.0373(12) -0.0015(9) 0.0114(10) 0.0111(9)
Cl2A 0.152(3) 0.168(4) 0.109(2) 0.037(2) 0.047(2) -0.084(3)
Cl1B 0.123(2) 0.0742(14) 0.0427(8) 0.0067(9) 0.0311(11) 0.0516(13)
Cl2B 0.1134(18) 0.0572(10) 0.120(2) 0.0474(12) 0.0966(18) 0.0341(12)

loop_
_atom_type_symbol
_atom_type_description
_atom_type_scat_dispersion_real
_atom_type_scat_dispersion_imag
_atom_type_scat_source
C C 0.0033 0.0016 'International Tables Vol C Tables 4.2.6.8 and 6.1.1.4'
H H 0.0000 0.0000 'International Tables Vol C Tables 4.2.6.8 and 6.1.1.4'
Al Al 0.0645 0.0514 'International Tables Vol C Tables 4.2.6.8 and 6.1.1.4'
Cl Cl 0.1484 0.1585 'International Tables Vol C Tables 4.2.6.8 and 6.1.1.4'
N N 0.0061 0.0033 'International Tables Vol C Tables 4.2.6.8 and 6.1.1.4'
O O 0.0106 0.0060 'International Tables Vol C Tables 4.2.6.8 and 6.1.1.4'

loop_
_diffrn_radiation_wavelength
0.71073

loop_
_geom_angle_atom_site_label_1
_geom_angle_atom_site_label_2
_geom_angle_atom_site_label_3
_geom_angle
O3 Al1 O2 100.55(6)
O3 Al1 O1 99.29(6)
O2 Al1 O1 113.41(6)
O3 Al1 N1 162.75(6)
O2 Al1 N1 90.10(6)
O1 Al1 N1 88.67(6)
O3 Al1 N2 84.38(6)
O2 Al1 N2 112.92(6)
O1 Al1 N2 131.89(6)
N1 Al1 N2 78.96(6)
C7 O1 Al1 135.73(11)
C31 O3 Al1 128.72(11)
C14 O2 Al1 136.15(11)
Cl1B Cl1A C34B 64.1(3)
Cl1B Cl1A C34A 55.3(3)
C34B Cl1A C34A 15.5(3)
C16 N2 C29 109.30(14)
C16 N2 C27 109.75(14)
C29 N2 C27 108.52(13)
C16 N2 Al1 112.06(11)
C29 N2 Al1 113.94(11)
C27 N2 Al1 103.02(10)
C12 C13 C14 117.14(16)
C12 C13 C23 121.65(15)
C14 C13 C23 121.20(15)
C3 C2 C7 121.43(16)
C3 C2 C1 120.36(15)
C7 C2 C1 118.21(15)
N1 C8 C9 113.50(13)
O1 C7 C2 118.81(15)
O1 C7 C6 122.09(15)
C2 C7 C6 119.09(15)
C5 C6 C7 117.18(16)
C5 C6 C18 121.19(16)
C7 C6 C18 121.63(15)
O3 C31 C33 109.39(15)
O3 C31 C32 109.89(14)
C33 C31 C32 110.42(16)
C4 C3 C2 120.67(16)
C4 C5 C6 124.08(17)
O2 C14 C9 119.70(15)
O2 C14 C13 120.66(15)
C9 C14 C13 119.60(15)
C15 N1 C8 109.90(13)
C15 N1 C1 108.78(13)
C8 N1 C1 109.15(13)
C15 N1 Al1 110.45(10)
C8 N1 Al1 110.33(10)
C1 N1 Al1 108.21(10)
C3 C4 C5 117.55(16)
C3 C4 C17 121.15(17)
C5 C4 C17 121.30(17)
C2 C1 N1 112.87(14)
C11 C12 C13 123.50(16)
C10 C9 C14 120.75(16)
C10 C9 C8 120.55(15)
C14 C9 C8 118.52(15)
N2 C27 C28 116.54(16)
C25 C23 C13 111.77(15)
C25 C23 C24 106.88(15)
C13 C23 C24 110.23(14)
C25 C23 C26 108.06(14)
C13 C23 C26 110.12(14)
C24 C23 C26 109.70(15)
C10 C11 C12 117.89(16)
C10 C11 C22 121.06(17)
C12 C11 C22 121.03(16)
N2 C29 C30 113.51(15)
N2 C16 C15 109.03(14)
N1 C15 C16 108.56(14)
C6 C18 C19 109.71(16)
C6 C18 C20 112.48(16)
C19 C18 C20 107.39(19)
C6 C18 C21 109.34(17)
C19 C18 C21 110.74(17)
C20 C18 C21 107.14(18)
C11 C10 C9 120.80(16)
C34B C34A Cl2A 117.3(13)
C34B C34A Cl2B 133.5(12)
Cl2A C34A Cl2B 23.3(3)
C34B C34A Cl1B 66.0(10)
Cl2A C34A Cl1B 88.9(4)
Cl2B C34A Cl1B 110.6(4)
C34B C34A Cl1A 49.6(10)
Cl2A C34A Cl1A 114.5(5)
Cl2B C34A Cl1A 136.8(4)
Cl1B C34A Cl1A 26.35(14)
Cl2B Cl2A C34A 114.3(6)
Cl2B Cl2A C34B 128.1(5)
C34A Cl2A C34B 19.3(4)
Cl2B Cl2A Cl1B 158.5(7)
C34A Cl2A Cl1B 54.4(3)
C34B Cl2A Cl1B 47.5(3)
Cl1A Cl1B C34B 83.8(4)
Cl1A Cl1B C34A 98.4(3)
C34B Cl1B C34A 20.7(3)
Cl1A Cl1B Cl2A 133.8(2)
C34B Cl1B Cl2A 50.1(3)
C34A Cl1B Cl2A 36.7(3)
Cl2A Cl2B C34A 42.3(4)
Cl2A Cl2B C34B 36.3(4)
C34A Cl2B C34B 11.7(3)
C34A C34B Cl1B 93.3(11)
C34A C34B Cl2A 43.3(10)
Cl1B C34B Cl2A 82.4(4)
C34A C34B Cl1A 114.9(12)
Cl1B C34B Cl1A 32.08(18)
Cl2A C34B Cl1A 114.4(5)
C34A C34B Cl2B 34.8(10)
Cl1B C34B Cl2B 96.2(4)
Cl2A C34B Cl2B 15.59(18)
Cl1A C34B Cl2B 127.6(4)
N1 C8 H9A 109.3
C9 C8 H9A 107.9
N1 C8 H9B 109.4
C9 C8 H9B 107.2
H9A C8 H9B 109.5
O3 C31 H12 109.0
C33 C31 H12 109.5
C32 C31 H12 108.7
C4 C3 H13 119.1
C2 C3 H13 120.2
C23 C26 H14A 109.3
C23 C26 H14B 109.6
H14A C26 H14B 109.5
C23 C26 H14C 109.4
H14A C26 H14C 109.5
H14B C26 H14C 109.5
C4 C5 H16 116.0
C6 C5 H16 119.9
C2 C1 H20A 109.5
N1 C1 H20A 107.5
C2 C1 H20B 109.7
N1 C1 H20B 107.7
H20A C1 H20B 109.5
C11 C12 H21 116.8
C13 C12 H21 119.7
N2 C27 H23A 109.5
C28 C27 H23A 106.2
N2 C27 H23B 109.0
C28 C27 H23B 106.0
H23A C27 H23B 109.5
C31 C33 H24A 109.3
C31 C33 H24B 109.7
H24A C33 H24B 109.5
C31 C33 H24C 109.4
H24A C33 H24C 109.5
H24B C33 H24C 109.5
C11 C22 H25A 109.7
C11 C22 H25B 109.3
H25A C22 H25B 109.5
C11 C22 H25C 109.4
H25A C22 H25C 109.5
H25B C22 H25C 109.5
C23 C25 H28A 109.6
C23 C25 H28B 109.3
H28A C25 H28B 109.5
C23 C25 H28C 109.5
H28A C25 H28C 109.5
H28B C25 H28C 109.5
N2 C29 H29A 109.2
C30 C29 H29A 107.0
N2 C29 H29B 109.8
C30 C29 H29B 107.8
H29A C29 H29B 109.5
C23 C24 H30A 109.3
C23 C24 H30B 109.3
H30A C24 H30B 109.5
C23 C24 H30C 109.7
H30A C24 H30C 109.5
H30B C24 H30C 109.5
N2 C16 H31A 109.4
C15 C16 H31A 109.2
N2 C16 H31B 109.7
C15 C16 H31B 110.0
H31A C16 H31B 109.5
N1 C15 H32A 109.3
C16 C15 H32A 109.8
N1 C15 H32B 109.4
C16 C15 H32B 110.3
H32A C15 H32B 109.5
C27 C28 H33A 109.8
C27 C28 H33B 109.2
H33A C28 H33B 109.4
C27 C28 H33C 109.4
H33A C28 H33C 109.5
H33B C28 H33C 109.5
C11 C10 H35 119.7
C9 C10 H35 119.5
C4 C17 H36A 109.3
C4 C17 H36B 109.5
H36A C17 H36B 109.5
C4 C17 H36C 109.7
H36A C17 H36C 109.5
H36B C17 H36C 109.5
C18 C21 H37A 109.1
C18 C21 H37B 110.0
H37A C21 H37B 109.5
C18 C21 H37C 109.3
H37A C21 H37C 109.5
H37B C21 H37C 109.5
C29 C30 H38A 109.8
C29 C30 H38B 109.8
H38A C30 H38B 109.5
C29 C30 H38C 108.9
H38A C30 H38C 109.5
H38B C30 H38C 109.5
C31 C32 H39A 109.7
C31 C32 H39B 109.1
H39A C32 H39B 109.4
C31 C32 H39C 109.6
H39A C32 H39C 109.5
H39B C32 H39C 109.5
C18 C19 H40A 109.2
C18 C19 H40B 109.4
H40A C19 H40B 109.4
C18 C19 H40C 109.9
H40A C19 H40C 109.5
H40B C19 H40C 109.5
C18 C20 H41A 110.0
C18 C20 H41B 108.8
H41A C20 H41B 109.4
C18 C20 H41C 109.7
H41A C20 H41C 109.4
H41B C20 H41C 109.5

loop_
_geom_bond_atom_site_label_1
_geom_bond_atom_site_label_2
_geom_bond_distance
Al1 O3 1.7552(13)
Al1 O2 1.7688(13)
Al1 O1 1.7821(13)
Al1 N1 2.1523(15)
Al1 N2 2.1552(16)
O1 C7 1.351(2)
O3 C31 1.410(2)
O2 C14 1.343(2)
Cl1A Cl1B 0.949(3)
Cl1A C34B 1.776(8)
Cl1A C34A 2.116(7)
N2 C16 1.489(2)
N2 C29 1.499(2)
N2 C27 1.512(2)
C13 C12 1.401(2)
C13 C14 1.420(2)
C13 C23 1.537(2)
C2 C3 1.397(2)
C2 C7 1.399(2)
C2 C1 1.495(2)
C8 N1 1.492(2)
C8 C9 1.506(2)
C7 C6 1.424(2)
C6 C5 1.399(2)
C6 C18 1.533(3)
C31 C33 1.519(2)
C31 C32 1.521(3)
C3 C4 1.385(3)
C26 C23 1.540(3)
C5 C4 1.395(3)
C14 C9 1.405(2)
N1 C15 1.485(2)
N1 C1 1.500(2)
C4 C17 1.516(3)
C12 C11 1.396(3)
C9 C10 1.390(2)
C27 C28 1.527(3)
C22 C11 1.513(3)
C23 C25 1.533(2)
C23 C24 1.537(2)
C11 C10 1.389(2)
C29 C30 1.519(3)
C16 C15 1.506(3)
C18 C19 1.536(3)
C18 C20 1.537(3)
C18 C21 1.539(3)
C34A C34B 0.623(9)
C34A Cl2A 1.291(8)
C34A Cl2B 1.746(8)
C34A Cl1B 1.757(7)
Cl2A Cl2B 0.759(4)
Cl2A C34B 1.671(9)
Cl2A Cl1B 2.160(5)
Cl1B C34B 1.608(8)
Cl2B C34B 2.222(9)
C8 H9A 0.9599
C8 H9B 0.9599
C31 H12 0.9599
C3 H13 0.9600
C26 H14A 0.9598
C26 H14B 0.9599
C26 H14C 0.9600
C5 H16 0.9602
C1 H20A 0.9599
C1 H20B 0.9601
C12 H21 0.9598
C27 H23A 0.9604
C27 H23B 0.9600
C33 H24A 0.9598
C33 H24B 0.9602
C33 H24C 0.9601
C22 H25A 0.9601
C22 H25B 0.9600
C22 H25C 0.9605
C25 H28A 0.9604
C25 H28B 0.9601
C25 H28C 0.9598
C29 H29A 0.9601
C29 H29B 0.9601
C24 H30A 0.9600
C24 H30B 0.9598
C24 H30C 0.9601
C16 H31A 0.9599
C16 H31B 0.9599
C15 H32A 0.9599
C15 H32B 0.9601
C28 H33A 0.9602
C28 H33B 0.9601
C28 H33C 0.9601
C10 H35 0.9600
C17 H36A 0.9602
C17 H36B 0.9601
C17 H36C 0.9602
C21 H37A 0.9602
C21 H37B 0.9601
C21 H37C 0.9601
C30 H38A 0.9598
C30 H38B 0.9601
C30 H38C 0.9600
C32 H39A 0.9599
C32 H39B 0.9599
C32 H39C 0.9598
C19 H40A 0.9606
C19 H40B 0.9599
C19 H40C 0.9599
C20 H41A 0.9608
C20 H41B 0.9599
C20 H41C 0.9599
